data_4504926
loop_
_publ_author_name
'Barnes, Charles L.'
'Bosch, Eric'

_publ_section_title
;
 The Quest for Chain-Link Hydrogen-Bonded Capsules:&#x2009; Self-Assembly
 of C-Methyl Calix[4]resorcinarene with 5,5&#x2018;-Bipyrimidine
;
_journal_issue 3
_journal_name_full 'Crystal Growth &amp; Design'
_journal_page_first 1049
_journal_paper_doi 10.1021/cg049639v
_journal_volume 5
_journal_year 2005
_chemical_formula_sum 'C48 H49 N6 O10'
_chemical_formula_weight 869.93
_chemical_name_systematic
; 
 ? 
;
_space_group_IT_number 2
_symmetry_cell_setting triclinic
_symmetry_space_group_name_Hall '-P 1'
_symmetry_space_group_name_H-M 'P -1'
_atom_sites_solution_hydrogens geom
_atom_sites_solution_primary direct
_atom_sites_solution_secondary difmap
_audit_creation_method SHELXL-97
_cell_angle_alpha 83.957(2)
_cell_angle_beta 89.001(2)
_cell_angle_gamma 83.130(2)
_cell_formula_units_Z 2
_cell_length_a 12.1631(12)
_cell_length_b 12.4330(12)
_cell_length_c 14.9601(14)
_cell_measurement_reflns_used 6279
_cell_measurement_temperature 173(2)
_cell_measurement_theta_max 27.1
_cell_measurement_theta_min 2.3
_cell_volume 2233.6(4)
_computing_cell_refinement 'SAINT (Bruker, 1998)'
_computing_data_collection 'SMART (Bruker, 1998)'
_computing_data_reduction 'SAINT (Bruker, 1998)'
_computing_molecular_graphics 'ORTEP-III (Burnett & Johnson, 1996)'
_computing_publication_material 'CIFTAB (Sheldrick, 1997)'
_computing_structure_refinement 'SHELXL-97 (Sheldrick, 1997)'
_computing_structure_solution 'SHELXS-97 (Sheldrick, 1997)'
_diffrn_ambient_temperature 173(2)
_diffrn_measured_fraction_theta_full 0.947
_diffrn_measured_fraction_theta_max 0.947
_diffrn_measurement_device_type 'Bruker SMART CCD area detector'
_diffrn_measurement_method 'omega scans'
_diffrn_radiation_monochromator graphite
_diffrn_radiation_source 'fine-focus sealed tube'
_diffrn_radiation_type MoK\a
_diffrn_radiation_wavelength 0.71073
_diffrn_reflns_av_R_equivalents 0.0193
_diffrn_reflns_av_sigmaI/netI 0.0376
_diffrn_reflns_limit_h_max 15
_diffrn_reflns_limit_h_min -13
_diffrn_reflns_limit_k_max 15
_diffrn_reflns_limit_k_min -14
_diffrn_reflns_limit_l_max 17
_diffrn_reflns_limit_l_min -18
_diffrn_reflns_number 15679
_diffrn_reflns_theta_full 27.17
_diffrn_reflns_theta_max 27.17
_diffrn_reflns_theta_min 1.37
_diffrn_standards_decay_% 0.0
_exptl_absorpt_coefficient_mu 0.092
_exptl_absorpt_correction_T_max 0.99
_exptl_absorpt_correction_T_min 0.96
_exptl_absorpt_correction_type multi-scan
_exptl_absorpt_process_details
;
 Data were corrected for decay and absorption using the program SADABS 
 based on the method of R.H. Blessing (Acta Cryst. A51, 33-38, 1995).
;
_exptl_crystal_colour colorless
_exptl_crystal_density_diffrn 1.293
_exptl_crystal_density_method 'not measured'
_exptl_crystal_description plate
_exptl_crystal_F_000 918
_exptl_crystal_size_max 0.50
_exptl_crystal_size_mid 0.45
_exptl_crystal_size_min 0.10
_refine_diff_density_max 1.135
_refine_diff_density_min -0.566
_refine_diff_density_rms 0.064
_refine_ls_extinction_method none
_refine_ls_goodness_of_fit_ref 1.028
_refine_ls_hydrogen_treatment mixed
_refine_ls_matrix_type full
_refine_ls_number_parameters 601
_refine_ls_number_reflns 9400
_refine_ls_number_restraints 3
_refine_ls_restrained_S_all 1.031
_refine_ls_R_factor_all 0.0856
_refine_ls_R_factor_gt 0.0624
_refine_ls_shift/su_max 0.005
_refine_ls_shift/su_mean 0.000
_refine_ls_structure_factor_coef Fsqd
_refine_ls_weighting_details 'calc w=1/[\s^2^(Fo^2^)+(0.0984P)^2^+1.5694P] where P=(Fo^2^+2Fc^2^)/3'
_refine_ls_weighting_scheme calc
_refine_ls_wR_factor_gt 0.1688
_refine_ls_wR_factor_ref 0.1886
_reflns_number_gt 6895
_reflns_number_total 9400
_reflns_threshold_expression >2sigma(I)
_cod_data_source_file cg049639vsi20050216_030033.cif
_cod_data_source_block CMPYR01
_cod_original_sg_symbol_H-M P-1
_cod_database_code 4504926

loop_
_symmetry_equiv_pos_as_xyz
'x, y, z'
'-x, -y, -z'

loop_
_atom_site_label
_atom_site_type_symbol
_atom_site_fract_x
_atom_site_fract_y
_atom_site_fract_z
_atom_site_U_iso_or_equiv
_atom_site_adp_type
_atom_site_occupancy
_atom_site_symmetry_multiplicity
_atom_site_calc_flag
_atom_site_refinement_flags
O1 O 0.32939(15) 0.04227(15) 0.48114(11) 0.0339(4) Uani 1 1 d .
N1 N 1.05725(16) -0.09865(16) 0.32402(13) 0.0308(4) Uani 1 1 d .
C1 C 0.24200(17) 0.10776(17) 0.33713(14) 0.0234(4) Uani 1 1 d .
O2 O 0.04306(15) 0.32961(15) 0.48034(11) 0.0340(4) Uani 1 1 d .
N2 N 0.90789(16) 0.04159(17) 0.30943(13) 0.0320(4) Uani 1 1 d .
C2 C 0.25261(18) 0.11169(18) 0.42976(15) 0.0256(5) Uani 1 1 d .
O3 O -0.06420(14) 0.51874(14) 0.39019(12) 0.0331(4) Uani 1 1 d .
C3 C 0.18485(19) 0.18536(19) 0.47552(15) 0.0276(5) Uani 1 1 d .
H3 H 0.1926 0.1856 0.5386 0.033 Uiso 1 1 calc R
O4 O 0.18884(14) 0.74803(13) 0.23920(12) 0.0334(4) Uani 1 1 d .
C4 C 0.10601(18) 0.25852(18) 0.42932(15) 0.0263(5) Uani 1 1 d .
O5 O 0.41877(15) 0.69096(14) 0.22633(12) 0.0353(4) Uani 1 1 d .
C5 C 0.09155(17) 0.25875(17) 0.33658(14) 0.0238(4) Uani 1 1 d .
O6 O 0.70089(14) 0.40238(16) 0.21273(12) 0.0370(4) Uani 1 1 d .
N6 N 0.6471(2) 0.2644(2) 0.49983(17) 0.0477(6) Uani 1 1 d .
C6 C 0.16070(18) 0.18286(17) 0.29338(14) 0.0236(4) Uani 1 1 d .
H6 H 0.1521 0.1821 0.2305 0.028 Uiso 1 1 calc R
O7 O 0.74246(13) 0.17349(14) 0.21980(11) 0.0319(4) Uani 1 1 d .
C7 C 0.00713(18) 0.34287(18) 0.28528(15) 0.0253(5) Uani 1 1 d .
H7 H -0.0610 0.3512 0.3236 0.030 Uiso 1 1 calc R
O8 O 0.50839(14) -0.05739(14) 0.39315(11) 0.0318(4) Uani 1 1 d .
C8 C 0.05256(17) 0.45350(18) 0.27293(14) 0.0238(4) Uani 1 1 d .
O9 O 0.6809(2) 0.2487(3) 0.57616(17) 0.0806(9) Uani 1 1 d .
C9 C 0.01662(18) 0.53734(18) 0.32536(14) 0.0262(5) Uani 1 1 d .
O10 O 0.7040(2) 0.2379(3) 0.43566(19) 0.0834(9) Uani 1 1 d .
C10 C 0.06086(19) 0.63530(18) 0.31550(15) 0.0282(5) Uani 1 1 d .
H10 H 0.0363 0.6905 0.3530 0.034 Uiso 1 1 calc R
C11 C 0.14130(18) 0.65250(17) 0.25053(15) 0.0257(5) Uani 1 1 d .
C12 C 0.17828(17) 0.57218(17) 0.19443(14) 0.0236(4) Uani 1 1 d .
C13 C 0.13455(17) 0.47376(17) 0.20891(14) 0.0234(4) Uani 1 1 d .
H13 H 0.1618 0.4172 0.1735 0.028 Uiso 1 1 calc R
C14 C 0.26276(18) 0.59369(18) 0.11983(14) 0.0246(4) Uani 1 1 d .
H14 H 0.2667 0.6740 0.1124 0.030 Uiso 1 1 calc R
C15 C 0.37848(17) 0.53931(18) 0.14567(14) 0.0241(4) Uani 1 1 d .
C16 C 0.44847(19) 0.59104(18) 0.19615(15) 0.0264(5) Uani 1 1 d .
C17 C 0.55552(19) 0.54311(19) 0.21627(15) 0.0294(5) Uani 1 1 d .
H17 H 0.6030 0.5799 0.2491 0.035 Uiso 1 1 calc R
C18 C 0.59368(18) 0.44208(19) 0.18889(15) 0.0275(5) Uani 1 1 d .
C19 C 0.52628(18) 0.38719(18) 0.13907(14) 0.0239(4) Uani 1 1 d .
C20 C 0.41973(17) 0.43840(17) 0.11910(14) 0.0236(4) Uani 1 1 d .
H20 H 0.3728 0.4022 0.0854 0.028 Uiso 1 1 calc R
C21 C 0.56685(17) 0.27523(17) 0.10951(14) 0.0238(4) Uani 1 1 d .
H21 H 0.6482 0.2735 0.0980 0.029 Uiso 1 1 calc R
C22 C 0.55193(17) 0.18527(17) 0.18474(14) 0.0228(4) Uani 1 1 d .
C23 C 0.64133(18) 0.13733(18) 0.23839(15) 0.0258(5) Uani 1 1 d .
C24 C 0.62756(18) 0.05754(19) 0.30848(15) 0.0267(5) Uani 1 1 d .
H24 H 0.6886 0.0267 0.3452 0.032 Uiso 1 1 calc R
C25 C 0.52397(18) 0.02325(18) 0.32446(14) 0.0258(5) Uani 1 1 d .
C26 C 0.43248(18) 0.06754(17) 0.27244(14) 0.0244(4) Uani 1 1 d .
C27 C 0.44906(17) 0.14975(17) 0.20419(14) 0.0235(4) Uani 1 1 d .
H27 H 0.3872 0.1830 0.1694 0.028 Uiso 1 1 calc R
C28 C 0.31876(18) 0.02756(17) 0.28722(15) 0.0250(4) Uani 1 1 d .
H28 H 0.3297 -0.0428 0.3269 0.030 Uiso 1 1 calc R
C29 C -0.02711(19) 0.3088(2) 0.19500(16) 0.0302(5) Uani 1 1 d .
H29A H 0.0370 0.3048 0.1543 0.045 Uiso 1 1 calc R
H29B H -0.0860 0.3627 0.1682 0.045 Uiso 1 1 calc R
H29C H -0.0541 0.2373 0.2048 0.045 Uiso 1 1 calc R
C30 C 0.2235(2) 0.5636(2) 0.02987(15) 0.0312(5) Uani 1 1 d .
H30A H 0.2100 0.4870 0.0363 0.047 Uiso 1 1 calc R
H30B H 0.2806 0.5747 -0.0161 0.047 Uiso 1 1 calc R
H30C H 0.1548 0.6098 0.0119 0.047 Uiso 1 1 calc R
C31 C 0.5140(2) 0.25359(19) 0.02150(15) 0.0292(5) Uani 1 1 d .
H31A H 0.5496 0.1848 0.0023 0.044 Uiso 1 1 calc R
H31B H 0.5241 0.3132 -0.0251 0.044 Uiso 1 1 calc R
H31C H 0.4348 0.2490 0.0312 0.044 Uiso 1 1 calc R
C32 C 0.27233(19) 0.00311(19) 0.19748(15) 0.0293(5) Uani 1 1 d .
H32A H 0.2665 0.0692 0.1550 0.044 Uiso 1 1 calc R
H32B H 0.1989 -0.0209 0.2076 0.044 Uiso 1 1 calc R
H32C H 0.3221 -0.0545 0.1727 0.044 Uiso 1 1 calc R
C33 C 0.99627(17) -0.00713(17) 0.45196(15) 0.0240(4) Uani 1 1 d .
C34 C 1.06600(19) -0.08367(19) 0.41069(16) 0.0298(5) Uani 1 1 d .
H34 H 1.1225 -0.1274 0.4455 0.036 Uiso 1 1 calc R
C35 C 0.97718(19) -0.03599(19) 0.27771(16) 0.0309(5) Uani 1 1 d .
H35 H 0.9689 -0.0478 0.2166 0.037 Uiso 1 1 calc R
C36 C 0.91799(19) 0.0556(2) 0.39593(16) 0.0317(5) Uani 1 1 d .
H36 H 0.8695 0.1110 0.4203 0.038 Uiso 1 1 calc R
C39 C 0.8813(3) 0.6300(3) 0.1141(3) 0.0773(12) Uani 1 1 d D
H39A H 0.8286 0.5819 0.1408 0.116 Uiso 1 1 calc R
H39B H 0.9007 0.6771 0.1585 0.116 Uiso 1 1 calc R
H39C H 0.9483 0.5860 0.0952 0.116 Uiso 1 1 calc R
C40 C 0.8315(3) 0.6965(3) 0.0369(2) 0.0539(8) Uani 1 1 d D
N4 N 0.7902(2) 0.7467(3) -0.0235(2) 0.0681(8) Uani 1 1 d D
C41 C 0.6163(3) 0.8491(3) 0.1687(3) 0.0643(9) Uani 1 1 d .
H41A H 0.6008 0.9285 0.1574 0.096 Uiso 1 1 calc R
H41B H 0.5499 0.8190 0.1933 0.096 Uiso 1 1 calc R
H41C H 0.6376 0.8186 0.1122 0.096 Uiso 1 1 calc R
C42 C 0.7067(3) 0.8211(3) 0.2331(3) 0.0613(9) Uani 1 1 d .
N5 N 0.7783(3) 0.7988(3) 0.2822(3) 0.0879(11) Uani 1 1 d .
C43 C 0.5342(2) 0.3172(2) 0.48248(18) 0.0377(6) Uani 1 1 d .
C44 C 0.4739(2) 0.3594(3) 0.55227(19) 0.0511(8) Uani 1 1 d .
H44 H 0.5036 0.3527 0.6112 0.061 Uiso 1 1 calc R
C45 C 0.3691(3) 0.4118(3) 0.5338(2) 0.0595(9) Uani 1 1 d .
H45 H 0.3259 0.4419 0.5806 0.071 Uiso 1 1 calc R
C46 C 0.3263(2) 0.4208(3) 0.4482(2) 0.0498(7) Uani 1 1 d .
H46 H 0.2542 0.4576 0.4363 0.060 Uiso 1 1 calc R
C47 C 0.3871(3) 0.3771(3) 0.3804(2) 0.0504(7) Uani 1 1 d .
H47 H 0.3566 0.3830 0.3218 0.060 Uiso 1 1 calc R
C48 C 0.4929(3) 0.3243(2) 0.39637(19) 0.0466(7) Uani 1 1 d .
H48 H 0.5358 0.2939 0.3495 0.056 Uiso 1 1 calc R
H1O H 0.376(3) 0.010(3) 0.447(2) 0.052(9) Uiso 1 1 d .
H2O H 0.003(3) 0.378(3) 0.447(2) 0.044(8) Uiso 1 1 d .
H3O H -0.075(3) 0.576(3) 0.422(2) 0.062(10) Uiso 1 1 d .
H4O H 0.150(2) 0.798(2) 0.274(2) 0.042(8) Uiso 1 1 d .
H5O H 0.341(3) 0.709(3) 0.228(2) 0.060(10) Uiso 1 1 d .
H6O H 0.718(3) 0.326(3) 0.213(3) 0.080(12) Uiso 1 1 d .
H7O H 0.793(3) 0.129(3) 0.246(3) 0.069(11) Uiso 1 1 d .
H8O H 0.566(2) -0.070(2) 0.4265(19) 0.038(8) Uiso 1 1 d .
C37 C 0.8144(5) 0.0673(5) 0.0206(4) 0.1189(19) Uiso 1 1 d D
H37A H 0.7487 0.0761 -0.0177 0.178 Uiso 1 1 calc R
H37B H 0.7979 0.1061 0.0739 0.178 Uiso 1 1 calc R
H37C H 0.8355 -0.0103 0.0393 0.178 Uiso 1 1 calc R
C38 C 0.8966(6) 0.1075(5) -0.0246(4) 0.1170(18) Uiso 1 1 d D
N3 N 0.9730(5) 0.1347(5) -0.0681(4) 0.150(2) Uiso 1 1 d D

loop_
_atom_site_aniso_label
_atom_site_aniso_U_11
_atom_site_aniso_U_22
_atom_site_aniso_U_33
_atom_site_aniso_U_23
_atom_site_aniso_U_13
_atom_site_aniso_U_12
O1 0.0345(9) 0.0388(10) 0.0253(8) 0.0039(7) -0.0034(7) 0.0032(8)
N1 0.0307(10) 0.0265(10) 0.0352(11) -0.0057(8) 0.0013(8) -0.0008(8)
C1 0.0225(10) 0.0221(10) 0.0262(11) -0.0010(8) 0.0015(8) -0.0071(8)
O2 0.0391(10) 0.0352(9) 0.0263(8) -0.0060(7) 0.0041(7) 0.0031(8)
N2 0.0260(10) 0.0353(11) 0.0339(11) -0.0053(8) -0.0047(8) 0.0019(8)
C2 0.0244(10) 0.0269(11) 0.0251(11) 0.0032(8) -0.0015(8) -0.0064(9)
O3 0.0338(9) 0.0301(9) 0.0350(9) -0.0056(7) 0.0133(7) -0.0018(7)
C3 0.0311(12) 0.0321(12) 0.0203(10) -0.0003(8) 0.0008(9) -0.0091(10)
O4 0.0351(9) 0.0226(8) 0.0426(10) -0.0069(7) 0.0114(8) -0.0026(7)
C4 0.0271(11) 0.0262(11) 0.0267(11) -0.0035(8) 0.0048(9) -0.0072(9)
O5 0.0320(9) 0.0323(9) 0.0433(10) -0.0142(7) 0.0001(8) -0.0017(7)
C5 0.0220(10) 0.0240(10) 0.0257(11) -0.0007(8) 0.0006(8) -0.0057(8)
O6 0.0232(8) 0.0398(10) 0.0481(11) -0.0100(8) -0.0083(7) 0.0009(7)
N6 0.0457(14) 0.0420(13) 0.0531(15) -0.0084(11) -0.0040(12) 0.0079(11)
C6 0.0237(10) 0.0259(11) 0.0221(10) -0.0019(8) 0.0002(8) -0.0074(9)
O7 0.0206(8) 0.0380(9) 0.0350(9) 0.0047(7) -0.0026(7) -0.0016(7)
C7 0.0205(10) 0.0265(11) 0.0286(11) -0.0022(8) 0.0025(8) -0.0032(9)
O8 0.0289(9) 0.0329(9) 0.0305(9) 0.0077(7) -0.0037(7) -0.0002(7)
C8 0.0217(10) 0.0253(11) 0.0239(10) -0.0013(8) -0.0021(8) -0.0010(8)
O9 0.0568(15) 0.119(2) 0.0572(15) -0.0024(14) -0.0161(12) 0.0236(15)
C9 0.0242(11) 0.0285(11) 0.0242(11) -0.0007(8) 0.0038(8) 0.0021(9)
O10 0.0639(16) 0.103(2) 0.0796(18) -0.0390(16) 0.0002(13) 0.0321(15)
C10 0.0315(12) 0.0249(11) 0.0271(11) -0.0054(8) 0.0034(9) 0.0028(9)
C11 0.0259(11) 0.0222(10) 0.0275(11) -0.0004(8) 0.0006(9) 0.0009(9)
C12 0.0212(10) 0.0247(10) 0.0233(10) 0.0004(8) -0.0010(8) 0.0011(8)
C13 0.0228(10) 0.0249(10) 0.0219(10) -0.0031(8) -0.0009(8) 0.0007(8)
C14 0.0235(10) 0.0224(10) 0.0262(11) 0.0018(8) 0.0024(8) -0.0001(8)
C15 0.0230(10) 0.0269(11) 0.0213(10) 0.0017(8) 0.0028(8) -0.0029(9)
C16 0.0279(11) 0.0253(11) 0.0257(11) -0.0035(8) 0.0035(9) -0.0017(9)
C17 0.0266(11) 0.0329(12) 0.0302(12) -0.0057(9) -0.0013(9) -0.0072(10)
C18 0.0216(10) 0.0322(12) 0.0279(11) -0.0005(9) 0.0004(8) -0.0016(9)
C19 0.0239(10) 0.0262(11) 0.0206(10) 0.0009(8) 0.0027(8) -0.0026(9)
C20 0.0227(10) 0.0256(11) 0.0222(10) 0.0005(8) 0.0012(8) -0.0042(9)
C21 0.0205(10) 0.0268(11) 0.0235(10) -0.0007(8) 0.0009(8) -0.0019(8)
C22 0.0232(10) 0.0221(10) 0.0226(10) -0.0028(8) -0.0008(8) 0.0000(8)
C23 0.0218(10) 0.0290(11) 0.0261(11) -0.0038(9) -0.0003(8) -0.0009(9)
C24 0.0236(11) 0.0304(11) 0.0248(11) -0.0021(9) -0.0043(8) 0.0024(9)
C25 0.0283(11) 0.0245(11) 0.0236(10) -0.0003(8) 0.0004(9) -0.0006(9)
C26 0.0245(10) 0.0236(10) 0.0248(11) -0.0040(8) -0.0001(8) -0.0002(9)
C27 0.0217(10) 0.0238(10) 0.0244(10) -0.0021(8) -0.0019(8) -0.0002(8)
C28 0.0256(11) 0.0217(10) 0.0272(11) 0.0000(8) -0.0012(8) -0.0036(9)
C29 0.0251(11) 0.0316(12) 0.0341(12) -0.0029(9) -0.0056(9) -0.0033(9)
C30 0.0310(12) 0.0381(13) 0.0222(11) 0.0017(9) -0.0006(9) 0.0011(10)
C31 0.0323(12) 0.0311(12) 0.0237(11) -0.0028(9) 0.0008(9) -0.0012(10)
C32 0.0282(11) 0.0285(12) 0.0326(12) -0.0066(9) 0.0010(9) -0.0062(9)
C33 0.0202(10) 0.0203(10) 0.0315(12) -0.0027(8) 0.0003(8) -0.0025(8)
C34 0.0282(11) 0.0258(11) 0.0340(12) -0.0021(9) -0.0005(9) 0.0021(9)
C35 0.0293(12) 0.0326(12) 0.0323(12) -0.0066(9) -0.0006(9) -0.0062(10)
C36 0.0270(11) 0.0321(12) 0.0348(13) -0.0054(10) -0.0024(9) 0.0041(10)
C39 0.078(3) 0.085(3) 0.063(2) -0.0227(19) -0.033(2) 0.029(2)
C40 0.0385(15) 0.066(2) 0.0565(19) -0.0218(16) -0.0088(14) 0.0112(15)
N4 0.0511(16) 0.083(2) 0.0674(19) -0.0009(16) -0.0153(14) -0.0019(15)
C41 0.0530(19) 0.073(2) 0.075(2) -0.0377(19) 0.0043(17) -0.0128(17)
C42 0.057(2) 0.059(2) 0.074(2) -0.0340(18) 0.0094(18) -0.0100(17)
N5 0.079(2) 0.090(3) 0.096(3) -0.038(2) -0.015(2) 0.011(2)
C43 0.0386(14) 0.0343(13) 0.0390(14) -0.0013(10) -0.0001(11) -0.0020(11)
C44 0.0428(16) 0.075(2) 0.0330(14) -0.0087(14) -0.0018(12) 0.0037(15)
C45 0.0407(16) 0.084(2) 0.0517(18) -0.0131(16) 0.0048(14) 0.0072(16)
C46 0.0344(14) 0.0518(17) 0.0606(19) 0.0041(14) -0.0042(13) -0.0031(13)
C47 0.0540(18) 0.0564(18) 0.0391(15) 0.0039(13) -0.0105(13) -0.0058(15)
C48 0.0537(17) 0.0497(16) 0.0349(14) -0.0062(12) -0.0002(12) 0.0014(14)

loop_
_atom_type_symbol
_atom_type_description
_atom_type_scat_dispersion_real
_atom_type_scat_dispersion_imag
_atom_type_scat_source
C C 0.0033 0.0016 'International Tables Vol C Tables 4.2.6.8 and 6.1.1.4'
H H 0.0000 0.0000 'International Tables Vol C Tables 4.2.6.8 and 6.1.1.4'
N N 0.0061 0.0033 'International Tables Vol C Tables 4.2.6.8 and 6.1.1.4'
O O 0.0106 0.0060 'International Tables Vol C Tables 4.2.6.8 and 6.1.1.4'

loop_
_geom_angle_atom_site_label_1
_geom_angle_atom_site_label_2
_geom_angle_atom_site_label_3
_geom_angle
_geom_angle_site_symmetry_3
C35 N1 C34 116.7(2) .
C6 C1 C2 116.50(19) .
C6 C1 C28 122.49(19) .
C2 C1 C28 120.98(19) .
C35 N2 C36 116.8(2) .
O1 C2 C3 115.91(19) .
O1 C2 C1 122.5(2) .
C3 C2 C1 121.56(19) .
C4 C3 C2 119.9(2) .
C3 C4 O2 115.83(19) .
C3 C4 C5 121.2(2) .
O2 C4 C5 122.9(2) .
C6 C5 C4 117.02(19) .
C6 C5 C7 122.03(19) .
C4 C5 C7 120.89(19) .
O9 N6 O10 122.4(3) .
O9 N6 C43 119.4(2) .
O10 N6 C43 118.2(2) .
C5 C6 C1 123.8(2) .
C5 C7 C8 109.35(17) .
C5 C7 C29 113.50(18) .
C8 C7 C29 111.34(18) .
C9 C8 C13 116.8(2) .
C9 C8 C7 122.39(19) .
C13 C8 C7 120.84(19) .
C10 C9 O3 120.4(2) .
C10 C9 C8 121.8(2) .
O3 C9 C8 117.8(2) .
C9 C10 C11 119.6(2) .
O4 C11 C10 121.6(2) .
O4 C11 C12 117.4(2) .
C10 C11 C12 121.0(2) .
C13 C12 C11 117.4(2) .
C13 C12 C14 121.87(19) .
C11 C12 C14 120.7(2) .
C12 C13 C8 123.4(2) .
C15 C14 C12 111.82(17) .
C15 C14 C30 113.16(18) .
C12 C14 C30 111.03(19) .
C20 C15 C16 117.36(19) .
C20 C15 C14 121.9(2) .
C16 C15 C14 120.72(19) .
O5 C16 C17 116.0(2) .
O5 C16 C15 123.5(2) .
C17 C16 C15 120.4(2) .
C18 C17 C16 120.6(2) .
O6 C18 C17 115.5(2) .
O6 C18 C19 123.6(2) .
C17 C18 C19 120.9(2) .
C20 C19 C18 117.0(2) .
C20 C19 C21 121.6(2) .
C18 C19 C21 121.37(19) .
C15 C20 C19 123.8(2) .
C22 C21 C19 110.91(17) .
C22 C21 C31 111.46(19) .
C19 C21 C31 113.33(17) .
C27 C22 C23 117.52(19) .
C27 C22 C21 121.62(18) .
C23 C22 C21 120.8(2) .
O7 C23 C24 121.52(19) .
O7 C23 C22 117.41(19) .
C24 C23 C22 121.1(2) .
C25 C24 C23 119.5(2) .
O8 C25 C24 120.60(19) .
O8 C25 C26 117.6(2) .
C24 C25 C26 121.7(2) .
C25 C26 C27 117.0(2) .
C25 C26 C28 122.23(19) .
C27 C26 C28 120.72(19) .
C22 C27 C26 123.12(19) .
C1 C28 C26 110.38(17) .
C1 C28 C32 114.16(18) .
C26 C28 C32 110.20(18) .
C34 C33 C36 115.0(2) .
C34 C33 C33 122.9(2) 2_756
C36 C33 C33 122.1(2) 2_756
N1 C34 C33 122.9(2) .
N2 C35 N1 125.6(2) .
N2 C36 C33 122.9(2) .
N4 C40 C39 178.0(4) .
N5 C42 C41 179.0(4) .
C44 C43 C48 122.5(3) .
C44 C43 N6 118.8(2) .
C48 C43 N6 118.6(2) .
C45 C44 C43 117.9(3) .
C44 C45 C46 120.7(3) .
C47 C46 C45 120.3(3) .
C46 C47 C48 120.5(3) .
C43 C48 C47 118.0(3) .
N3 C38 C37 174.0(8) .

loop_
_geom_bond_atom_site_label_1
_geom_bond_atom_site_label_2
_geom_bond_distance
_geom_bond_site_symmetry_2
O1 C2 1.379(3) .
N1 C35 1.328(3) .
N1 C34 1.337(3) .
C1 C6 1.397(3) .
C1 C2 1.400(3) .
C1 C28 1.527(3) .
O2 C4 1.382(3) .
N2 C35 1.324(3) .
N2 C36 1.333(3) .
C2 C3 1.385(3) .
O3 C9 1.391(3) .
C3 C4 1.381(3) .
O4 C11 1.376(3) .
C4 C5 1.401(3) .
O5 C16 1.372(3) .
C5 C6 1.391(3) .
C5 C7 1.529(3) .
O6 C18 1.377(3) .
N6 O9 1.209(3) .
N6 O10 1.223(3) .
N6 C43 1.465(3) .
O7 C23 1.373(3) .
C7 C8 1.535(3) .
C7 C29 1.536(3) .
O8 C25 1.385(3) .
C8 C9 1.394(3) .
C8 C13 1.397(3) .
C9 C10 1.382(3) .
C10 C11 1.386(3) .
C11 C12 1.400(3) .
C12 C13 1.387(3) .
C12 C14 1.528(3) .
C14 C15 1.524(3) .
C14 C30 1.533(3) .
C15 C20 1.390(3) .
C15 C16 1.402(3) .
C16 C17 1.390(3) .
C17 C18 1.387(3) .
C18 C19 1.398(3) .
C19 C20 1.397(3) .
C19 C21 1.528(3) .
C21 C22 1.525(3) .
C21 C31 1.537(3) .
C22 C27 1.392(3) .
C22 C23 1.399(3) .
C23 C24 1.388(3) .
C24 C25 1.387(3) .
C25 C26 1.393(3) .
C26 C27 1.397(3) .
C26 C28 1.530(3) .
C28 C32 1.539(3) .
C33 C34 1.385(3) .
C33 C36 1.389(3) .
C33 C33 1.472(4) 2_756
C39 C40 1.444(5) .
C40 N4 1.132(4) .
C41 C42 1.460(5) .
C42 N5 1.139(5) .
C43 C44 1.378(4) .
C43 C48 1.381(4) .
C44 C45 1.378(4) .
C45 C46 1.380(4) .
C46 C47 1.365(4) .
C47 C48 1.386(4) .
C37 C38 1.316(8) .
C38 N3 1.186(7) .

loop_
_geom_torsion_atom_site_label_1
_geom_torsion_atom_site_label_2
_geom_torsion_atom_site_label_3
_geom_torsion_atom_site_label_4
_geom_torsion
_geom_torsion_site_symmetry_1
C6 C1 C2 O1 180.0(2) .
C28 C1 C2 O1 -2.1(3) .
C6 C1 C2 C3 0.8(3) .
C28 C1 C2 C3 178.8(2) .
O1 C2 C3 C4 179.6(2) .
C1 C2 C3 C4 -1.2(3) .
C2 C3 C4 O2 -179.3(2) .
C2 C3 C4 C5 1.1(3) .
C3 C4 C5 C6 -0.6(3) .
O2 C4 C5 C6 179.9(2) .
C3 C4 C5 C7 -177.6(2) .
O2 C4 C5 C7 2.9(3) .
C4 C5 C6 C1 0.2(3) .
C7 C5 C6 C1 177.2(2) .
C2 C1 C6 C5 -0.3(3) .
C28 C1 C6 C5 -178.3(2) .
C6 C5 C7 C8 -101.7(2) .
C4 C5 C7 C8 75.2(2) .
C6 C5 C7 C29 23.3(3) .
C4 C5 C7 C29 -159.8(2) .
C5 C7 C8 C9 -102.6(2) .
C29 C7 C8 C9 131.2(2) .
C5 C7 C8 C13 76.1(2) .
C29 C7 C8 C13 -50.2(3) .
C13 C8 C9 C10 -0.9(3) .
C7 C8 C9 C10 177.8(2) .
C13 C8 C9 O3 -179.38(18) .
C7 C8 C9 O3 -0.7(3) .
O3 C9 C10 C11 -180.0(2) .
C8 C9 C10 C11 1.6(3) .
C9 C10 C11 O4 -179.01(19) .
C9 C10 C11 C12 0.2(3) .
O4 C11 C12 C13 176.74(18) .
C10 C11 C12 C13 -2.5(3) .
O4 C11 C12 C14 -3.8(3) .
C10 C11 C12 C14 176.9(2) .
C11 C12 C13 C8 3.3(3) .
C14 C12 C13 C8 -176.15(19) .
C9 C8 C13 C12 -1.6(3) .
C7 C8 C13 C12 179.65(19) .
C13 C12 C14 C15 -77.9(3) .
C11 C12 C14 C15 102.7(2) .
C13 C12 C14 C30 49.6(3) .
C11 C12 C14 C30 -129.8(2) .
C12 C14 C15 C20 96.4(2) .
C30 C14 C15 C20 -29.8(3) .
C12 C14 C15 C16 -84.8(2) .
C30 C14 C15 C16 148.9(2) .
C20 C15 C16 O5 179.6(2) .
C14 C15 C16 O5 0.9(3) .
C20 C15 C16 C17 1.5(3) .
C14 C15 C16 C17 -177.3(2) .
O5 C16 C17 C18 179.9(2) .
C15 C16 C17 C18 -1.8(3) .
C16 C17 C18 O6 -179.8(2) .
C16 C17 C18 C19 1.2(3) .
O6 C18 C19 C20 -179.2(2) .
C17 C18 C19 C20 -0.4(3) .
O6 C18 C19 C21 1.9(3) .
C17 C18 C19 C21 -179.2(2) .
C16 C15 C20 C19 -0.7(3) .
C14 C15 C20 C19 178.08(19) .
C18 C19 C20 C15 0.1(3) .
C21 C19 C20 C15 178.97(19) .
C20 C19 C21 C22 -95.7(2) .
C18 C19 C21 C22 83.1(2) .
C20 C19 C21 C31 30.5(3) .
C18 C19 C21 C31 -150.7(2) .
C19 C21 C22 C27 77.8(3) .
C31 C21 C22 C27 -49.5(3) .
C19 C21 C22 C23 -100.5(2) .
C31 C21 C22 C23 132.2(2) .
C27 C22 C23 O7 -179.20(19) .
C21 C22 C23 O7 -0.8(3) .
C27 C22 C23 C24 -0.2(3) .
C21 C22 C23 C24 178.2(2) .
O7 C23 C24 C25 -179.7(2) .
C22 C23 C24 C25 1.3(3) .
C23 C24 C25 O8 179.0(2) .
C23 C24 C25 C26 -0.6(3) .
O8 C25 C26 C27 179.19(19) .
C24 C25 C26 C27 -1.1(3) .
O8 C25 C26 C28 -1.9(3) .
C24 C25 C26 C28 177.7(2) .
C23 C22 C27 C26 -1.7(3) .
C21 C22 C27 C26 179.9(2) .
C25 C26 C27 C22 2.3(3) .
C28 C26 C27 C22 -176.6(2) .
C6 C1 C28 C26 101.3(2) .
C2 C1 C28 C26 -76.5(2) .
C6 C1 C28 C32 -23.5(3) .
C2 C1 C28 C32 158.7(2) .
C25 C26 C28 C1 102.9(2) .
C27 C26 C28 C1 -78.2(2) .
C25 C26 C28 C32 -130.1(2) .
C27 C26 C28 C32 48.8(3) .
C35 N1 C34 C33 -0.1(4) .
C36 C33 C34 N1 -1.8(3) .
C33 C33 C34 N1 178.1(3) 2_756
C36 N2 C35 N1 -1.9(4) .
C34 N1 C35 N2 2.0(4) .
C35 N2 C36 C33 -0.3(4) .
C34 C33 C36 N2 2.0(4) .
C33 C33 C36 N2 -177.9(3) 2_756
O9 N6 C43 C44 7.7(4) .
O10 N6 C43 C44 -172.1(3) .
O9 N6 C43 C48 -173.4(3) .
O10 N6 C43 C48 6.8(4) .
C48 C43 C44 C45 -0.9(5) .
N6 C43 C44 C45 178.0(3) .
C43 C44 C45 C46 0.3(5) .
C44 C45 C46 C47 0.5(6) .
C45 C46 C47 C48 -0.7(5) .
C44 C43 C48 C47 0.6(5) .
N6 C43 C48 C47 -178.3(3) .
C46 C47 C48 C43 0.2(5) .
